data_4510544
loop_
_publ_author_name
'Mazur, Liliana'
'Jarzembska, Katarzyna N.'
'Kami\'nski, Rados\/law'
'Wo\'zniak, Krzysztof'
'Pindelska, Edyta'
'Zieli\'nska-Pisklak, Monika'

_publ_section_title
;
 Substituent and Solvent Effects on Intermolecular Interactions in
 Crystals ofN-Acylhydrazone Derivatives: Single-Crystal X-ray, Solid-State
 NMR, and Computational Studies
;
_journal_issue 5
_journal_name_full 'Crystal Growth &amp; Design'
_journal_page_first 2263
_journal_paper_doi 10.1021/cg401866x
_journal_volume 14
_journal_year 2014
_chemical_formula_moiety 'C13 H11 N3 O, H2 O'
_chemical_formula_sum 'C13 H13 N3 O2'
_chemical_formula_weight 243.26
_space_group_IT_number 61
_symmetry_cell_setting orthorhombic
_symmetry_Int_Tables_number 61
_symmetry_space_group_name_Hall '-P 2ac 2ab'
_symmetry_space_group_name_H-M 'P b c a'
_cell_angle_alpha 90.00
_cell_angle_beta 90.00
_cell_angle_gamma 90.00
_cell_formula_units_Z 8
_cell_length_a 6.978(1)
_cell_length_b 11.921(2)
_cell_length_c 29.198(6)
_cell_measurement_temperature 90
_cell_volume 2428.8(7)
_diffrn_ambient_temperature 90
_diffrn_measured_fraction_theta_full 0.992
_diffrn_measured_fraction_theta_max 0.992
_diffrn_measurement_device
;
Bruker AXS Kappa APEX II Ultra diffractometer
;
_diffrn_measurement_device_type 'APEX II CCD detector'
_diffrn_measurement_method \w-scans
_diffrn_radiation_monochromator 'multi-layer optics'
_diffrn_radiation_source 'TXS rotating anode'
_diffrn_radiation_type 'Mo K\a'
_diffrn_radiation_wavelength 0.71073
_diffrn_reflns_av_R_equivalents 0.0588
_diffrn_reflns_limit_h_max 15
_diffrn_reflns_limit_h_min -15
_diffrn_reflns_limit_k_max 21
_diffrn_reflns_limit_k_min -26
_diffrn_reflns_limit_l_max 64
_diffrn_reflns_limit_l_min -61
_diffrn_reflns_number 119023
_diffrn_reflns_theta_full 53.23
_diffrn_reflns_theta_max 53.303
_diffrn_reflns_theta_min 2.790
_exptl_absorpt_coefficient_mu 0.093
_exptl_absorpt_correction_T_max 0.7505
_exptl_absorpt_correction_T_min 0.6951
_exptl_absorpt_correction_type multi-scan
_exptl_absorpt_process_details
;
 Agilent Technologies (2013). CRYSALIS PRO.
  Yarnton, Oxfordshire, England, UK
;
_exptl_crystal_colour colourless
_exptl_crystal_density_diffrn 1.331
_exptl_crystal_description needle
_exptl_crystal_F_000 1024
_exptl_crystal_size_max 0.25
_exptl_crystal_size_mid 0.22
_exptl_crystal_size_min 0.17
_refine_diff_density_max 0.19
_refine_diff_density_min -0.34
_refine_ls_extinction_method none
_refine_ls_goodness_of_fit_ref 1.360
_refine_ls_hydrogen_treatment mixed
_refine_ls_number_parameters 215
_refine_ls_number_reflns 10443
_refine_ls_number_restraints 26
_refine_ls_R_factor_all 0.0248
_refine_ls_R_factor_gt 0.0248
_refine_ls_shift/su_max 0.002
_refine_ls_shift/su_mean 0.000
_refine_ls_structure_factor_coef F
_refine_ls_weighting_scheme sigma
_refine_ls_wR_factor_gt 0.0305
_refine_ls_wR_factor_ref 0.0305
_reflns_number_gt 10443
_reflns_number_total 14445
_reflns_threshold_expression I>3\s(I)
_cod_data_source_file cg401866x_si_005.cif
_cod_data_source_block 3xH2O
_cod_depositor_comments 'Adding full bibliography for 4510538--4510545.cif.'
_cod_original_cell_volume 2429.0(8)
_cod_database_code 4510544

loop_
_symmetry_equiv_pos_as_xyz
'x, y, z'
'-x+1/2, -y, z+1/2'
'-x, y+1/2, -z+1/2'
'x+1/2, -y+1/2, -z'
'-x, -y, -z'
'x-1/2, y, -z-1/2'
'x, -y-1/2, z-1/2'
'-x-1/2, y-1/2, z'

loop_
_atom_site_type_symbol
_atom_site_label
_atom_site_fract_x
_atom_site_fract_y
_atom_site_fract_z
_atom_site_U_iso_or_equiv
_atom_site_adp_type
_atom_site_occupancy
_atom_site_calc_flag
_atom_site_refinement_flag_posn
C C1 0.10114(3) 0.23519(2) -0.124932(1) 0.01367(2) Uani 1 d .
C C2 0.11617(3) 0.28064(2) -0.007180(1) 0.01435(2) Uani 1 d .
H H2 0.1079(9) 0.3712(1) -0.0059(2) 0.0176(2) Uiso 1 d U
C C3 0.12359(3) 0.22186(2) 0.036923(1) 0.01322(2) Uani 1 d .
C C4 0.14701(4) 0.10554(2) 0.040713(1) 0.01642(2) Uani 1 d .
H H4 0.1614(9) 0.0559(4) 0.0099(1) 0.0203(3) Uiso 1 d U
C C5 0.14820(4) 0.05753(2) 0.083990(1) 0.01872(2) Uani 1 d .
H H5 0.1648(10) -0.0322(1) 0.0881(2) 0.0231(3) Uiso 1 d U
C C6 0.12777(4) 0.12684(2) 0.122133(1) 0.01936(2) Uani 1 d .
H H6 0.1290(10) 0.0942(5) 0.15673(9) 0.0239(3) Uiso 1 d U
C C7 0.10695(4) 0.24160(2) 0.115199(1) 0.01880(2) Uani 1 d .
H H7 0.0912(10) 0.2978(4) 0.1441(1) 0.0233(3) Uiso 1 d U
C C8 0.07780(3) 0.30943(2) -0.165825(1) 0.01349(2) Uani 1 d .
C C9 0.13037(4) 0.42270(2) -0.166095(1) 0.01568(2) Uani 1 d .
H H9 0.1973(8) 0.4611(4) -0.1365(1) 0.0193(2) Uiso 1 d U
C C10 0.09945(4) 0.48763(2) -0.205092(1) 0.01814(2) Uani 1 d .
H H10 0.1419(9) 0.5750(2) -0.2050(2) 0.0223(3) Uiso 1 d U
C C11 0.01774(4) 0.43993(2) -0.243910(1) 0.01995(2) Uani 1 d .
H H11 -0.0060(10) 0.4917(4) -0.2739(1) 0.0246(3) Uiso 1 d U
C C12 -0.03271(4) 0.32659(2) -0.243937(1) 0.02040(2) Uani 1 d .
H H12 -0.0956(9) 0.2901(5) -0.2744(1) 0.0252(3) Uiso 1 d U
C C13 -0.00262(4) 0.26157(2) -0.205091(1) 0.01706(2) Uani 1 d .
H H13 -0.0464(9) 0.1745(2) -0.2042(2) 0.0210(3) Uiso 1 d U
N N1 0.10809(3) 0.28899(1) -0.083797(1) 0.01406(2) Uani 1 d .
N N2 0.11910(3) 0.22539(2) -0.044899(1) 0.01397(2) Uani 1 d .
N N3 0.10451(3) 0.28894(2) 0.073615(1) 0.01581(2) Uani 1 d .
O O1 0.10872(3) 0.13263(1) -0.128608(1) 0.01861(2) Uani 1 d .
H H1N 0.1031(10) 0.3747(1) -0.0812(2) 0.0214(3) Uiso 1 d U
O O1W 0.13235(3) 0.51901(1) -0.060971(1) 0.01686(2) Uani 1 d .
H H1W 0.2470(6) 0.5581(5) -0.0692(2) 0.0256(3) Uiso 1 d U
H H2W 0.0327(7) 0.5728(4) -0.0658(3) 0.0255(3) Uiso 1 d U

loop_
_atom_site_aniso_label
_atom_site_aniso_U_11
_atom_site_aniso_U_22
_atom_site_aniso_U_33
_atom_site_aniso_U_12
_atom_site_aniso_U_13
_atom_site_aniso_U_23
C1 0.01662(7) 0.01052(5) 0.01389(6) 0.00110(4) 0.00087(5) -0.00005(5)
C2 0.01773(8) 0.01228(6) 0.01304(6) 0.00128(5) 0.00066(5) 0.00121(5)
C3 0.01437(7) 0.01218(5) 0.01309(6) 0.00067(5) 0.00058(5) 0.00131(5)
C4 0.02102(9) 0.01228(6) 0.01597(7) 0.00090(5) 0.00124(6) 0.00177(5)
C5 0.02204(9) 0.01541(7) 0.01871(8) 0.00086(6) 0.00191(7) 0.00513(6)
C6 0.02112(9) 0.02155(8) 0.01540(7) 0.00128(7) 0.00193(6) 0.00535(7)
C7 0.02274(10) 0.02021(8) 0.01344(7) 0.00194(7) 0.00083(6) 0.00070(6)
C8 0.01573(7) 0.01171(5) 0.01303(6) 0.00031(5) 0.00026(5) -0.00025(5)
C9 0.02125(9) 0.01221(6) 0.01356(6) -0.00111(5) 0.00088(6) -0.000007(5)
C10 0.02382(10) 0.01409(6) 0.01649(7) -0.00007(6) 0.00077(7) 0.00240(6)
C11 0.02269(10) 0.02006(8) 0.01710(8) 0.00012(7) -0.00298(7) 0.00416(7)
C12 0.0233(1) 0.02135(8) 0.01653(7) -0.00248(7) -0.00563(7) 0.00137(7)
C13 0.02000(9) 0.01534(7) 0.01585(7) -0.00185(6) -0.00297(6) -0.00055(6)
N1 0.01836(7) 0.01113(5) 0.01269(5) 0.00152(4) 0.00059(5) 0.00049(4)
N2 0.01687(7) 0.01156(5) 0.01347(5) 0.00136(4) 0.00060(5) 0.00107(4)
N3 0.01933(7) 0.01410(6) 0.01400(6) 0.00153(5) 0.00027(5) 0.00009(5)
O1 0.02785(9) 0.01049(5) 0.01751(6) 0.00165(5) 0.00052(6) -0.00060(5)
O1W 0.02266(7) 0.01107(5) 0.01683(6) -0.00102(4) 0.00043(5) -0.00069(4)

loop_
_atom_type_symbol
_atom_type_description
_atom_type_scat_dispersion_real
_atom_type_scat_dispersion_imag
_atom_type_scat_source
C C 0.0030 0.0020 'Su & Coppens, Acta. Cryst. (1997) A53, 749'
H H 0.0000 0.0000 'Su & Coppens, Acta. Cryst. (1997) A53, 749'
N N 0.0060 0.0030 'Su & Coppens, Acta. Cryst. (1997) A53, 749'
O O 0.0110 0.0060 'Su & Coppens, Acta. Cryst. (1997) A53, 749'

loop_
_geom_angle_atom_site_label_1
_geom_angle_atom_site_label_2
_geom_angle_atom_site_label_3
_geom_angle
C1 N1 N2 118.24(1)
C1 N1 H1N 122.3(4)
C1 C8 C13 117.19(2)
C1 C8 C9 123.17(2)
C2 N2 N1 115.29(2)
C2 C3 N3 114.34(2)
C2 C3 C4 123.12(2)
H2 C2 N2 122.9(3)
H2 C2 C3 116.6(3)
C3 N3 C7 118.09(2)
C3 C2 N2 120.50(2)
C3 C4 C5 118.76(2)
C3 C4 H4 119.1(3)
C4 C3 N3 122.54(2)
C4 C5 C6 118.85(2)
C4 C5 H5 120.6(4)
H4 C4 C5 122.1(3)
C5 C6 C7 118.52(2)
C5 C6 H6 122.1(3)
H5 C5 C6 120.5(4)
C6 C7 N3 123.23(3)
C6 C7 H7 120.4(3)
H6 C6 C7 119.4(3)
H7 C7 N3 116.4(3)
C8 C1 O1 121.60(3)
C8 C1 N1 115.42(2)
C8 C13 C12 120.15(3)
C8 C13 H13 119.0(3)
C8 C9 C10 120.00(2)
C8 C9 H9 121.1(3)
C9 C8 C13 119.63(2)
C9 C10 C11 120.16(3)
C9 C10 H10 119.3(4)
H9 C9 C10 118.9(3)
C10 C11 C12 119.97(3)
C10 C11 H11 119.2(3)
H10 C10 C11 120.5(4)
C11 C12 C13 120.08(3)
C11 C12 H12 119.5(3)
H11 C11 C12 120.8(3)
C12 C13 H13 120.8(3)
H12 C12 C13 120.5(3)
N1 C1 O1 122.96(3)
N2 N1 H1N 119.5(4)
H1W O1W H2W 104.2(6)

loop_
_geom_bond_atom_site_label_1
_geom_bond_atom_site_label_2
_geom_bond_distance
C1 O1 1.2285(5)
C1 N1 1.3624(5)
C1 C8 1.4952(6)
C2 N2 1.2834(5)
C2 C3 1.4669(6)
C3 N3 1.3435(5)
C3 C4 1.4007(6)
C4 C5 1.3872(6)
C5 C6 1.3941(6)
C6 C7 1.3905(6)
C7 N3 1.3391(6)
C8 C13 1.3982(6)
C8 C9 1.3992(6)
C9 C10 1.3937(6)
C10 C11 1.3903(6)
C11 C12 1.3963(6)
C12 C13 1.3897(6)
N1 N2 1.3677(5)

loop_
_geom_torsion_atom_site_label_1
_geom_torsion_atom_site_label_2
_geom_torsion_atom_site_label_3
_geom_torsion_atom_site_label_4
_geom_torsion
C1 N1 N2 C2 -176.88(2)
C1 C8 C13 C12 178.41(2)
C1 C8 C13 H13 1.0(3)
C1 C8 C9 C10 -178.20(2)
C1 C8 C9 H9 2.8(3)
C2 N2 N1 H1N 2.1(4)
C2 C3 N3 C7 179.06(2)
C2 C3 C4 C5 -178.66(2)
C2 C3 C4 H4 0.4(3)
H2 C2 N2 N1 -0.9(3)
H2 C2 C3 N3 4.7(3)
H2 C2 C3 C4 -175.7(2)
C3 N3 C7 C6 -0.15(2)
C3 N3 C7 H7 -179.9(1)
C3 C2 N2 N1 178.89(2)
C3 C4 C5 C6 -0.57(2)
C3 C4 C5 H5 179.5(1)
C4 C3 N3 C7 -0.45(2)
C4 C3 C2 N2 4.43(2)
C4 C5 C6 C7 0.000(24)
C4 C5 C6 H6 -179.4(1)
H4 C4 C3 N3 179.9(1)
H4 C4 C5 C6 -179.6(1)
H4 C4 C5 H5 0.4(4)
C5 C4 C3 N3 0.82(2)
C5 C6 C7 N3 0.37(2)
C5 C6 C7 H7 -179.8(1)
H5 C5 C6 C7 180.0(1)
H5 C5 C6 H6 0.6(4)
H6 C6 C7 N3 179.8(1)
H6 C6 C7 H7 -0.41(41)
C8 C1 N1 N2 176.61(2)
C8 C1 N1 H1N -2.3(4)
C8 C13 C12 C11 0.15(2)
C8 C13 C12 H12 -179.7(1)
C8 C9 C10 C11 -0.49(2)
C8 C9 C10 H10 -179.4(1)
C9 C8 C1 O1 -158.20(2)
C9 C8 C1 N1 23.46(2)
C9 C8 C13 C12 -0.93(2)
C9 C8 C13 H13 -178.3(1)
C9 C10 C11 C12 -0.30(2)
C9 C10 C11 H11 179.7(1)
H9 C9 C8 C13 -177.9(1)
H9 C9 C10 C11 178.5(1)
H9 C9 C10 H10 -0.40(41)
C10 C11 C12 C13 0.47(2)
C10 C11 C12 H12 -179.7(1)
C10 C9 C8 C13 1.10(2)
H10 C10 C11 C12 178.6(1)
H10 C10 C11 H11 -1.4(4)
C11 C12 C13 H13 177.5(1)
H11 C11 C12 C13 -179.5(1)
H11 C11 C12 H12 0.32(42)
H12 C12 C13 H13 -2.3(4)
C13 C8 C1 O1 22.48(2)
C13 C8 C1 N1 -155.85(2)
N2 N1 C1 O1 -1.70(2)
N2 C2 C3 N3 -175.08(2)
